data_4503126
loop_
_publ_author_name
'Ibberson, Richard M.'
'Telling, Mark T. F.'
'Parsons, Simon'

_publ_section_title
;
 Crystal Structures and Glassy Phase Transition Behavior of Cyclohexene
;
_journal_issue 2
_journal_name_full 'Crystal Growth &amp; Design'
_journal_page_first 512
_journal_paper_doi 10.1021/cg0705512
_journal_volume 8
_journal_year 2008
_chemical_compound_source 'Aldrich '
_chemical_formula_moiety 'C6 H10'
_chemical_formula_sum 'C6 H10'
_chemical_formula_weight 82.14
_chemical_melting_point 170
_chemical_name_systematic
; 
Cyclohexene-III
;
_space_group_IT_number 14
_symmetry_cell_setting monoclinic
_symmetry_space_group_name_Hall '-P 2ybc'
_symmetry_space_group_name_H-M 'P 1 21/c 1'
_atom_sites_solution_hydrogens geom
_atom_sites_solution_primary direct
_atom_sites_solution_secondary difmap
_audit_creation_date 06-11-18
_audit_creation_method SHELXL-97
_cell_angle_alpha 90.00
_cell_angle_beta 90.673(13)
_cell_angle_gamma 90.00
_cell_formula_units_Z 8
_cell_length_a 10.699(7)
_cell_length_b 10.232(7)
_cell_length_c 9.759(7)
_cell_measurement_reflns_used 1000
_cell_measurement_temperature 110(2)
_cell_measurement_theta_max 21.5
_cell_measurement_theta_min 2.5
_cell_volume 1068.3(13)
_computing_cell_refinement Saint
_computing_data_collection Smart
_computing_data_reduction Saint
_computing_molecular_graphics XP
_computing_publication_material 'XCIF, PLATON'
_computing_structure_refinement 'SHELXL-97 (Sheldrick, 1997)'
_computing_structure_solution 'SHELXS-97 (Sheldrick, 1990)'
_diffrn_ambient_temperature 110(2)
_diffrn_measured_fraction_theta_full 0.997
_diffrn_measured_fraction_theta_max 0.997
_diffrn_measurement_device_type 'Bruker SMART APEX CCD'
_diffrn_measurement_method omega
_diffrn_radiation_monochromator graphite
_diffrn_radiation_source 'fine-focus sealed tube'
_diffrn_radiation_type MoK\a
_diffrn_radiation_wavelength 0.71073
_diffrn_reflns_av_R_equivalents 0.0468
_diffrn_reflns_av_sigmaI/netI 0.0440
_diffrn_reflns_limit_h_max 10
_diffrn_reflns_limit_h_min -11
_diffrn_reflns_limit_k_max 10
_diffrn_reflns_limit_k_min -10
_diffrn_reflns_limit_l_max 10
_diffrn_reflns_limit_l_min -10
_diffrn_reflns_number 4911
_diffrn_reflns_theta_full 22.49
_diffrn_reflns_theta_max 22.49
_diffrn_reflns_theta_min 1.90
_exptl_absorpt_coefficient_mu 0.057
_exptl_absorpt_correction_T_max 0.976
_exptl_absorpt_correction_T_min 0.483
_exptl_absorpt_correction_type multi-scan
_exptl_absorpt_process_details 'Sadabs scaled by 1.31'
_exptl_crystal_colour colourless
_exptl_crystal_density_diffrn 1.025
_exptl_crystal_density_method 'not measured'
_exptl_crystal_description cylinder
_exptl_crystal_F_000 368
_exptl_crystal_recrystallization_method
;
OHCD Laser-assisted crystal growth:
Max voltage: 2V
Temperature of growth 160K
Program:

Start Position  End Position  Start Power  End powder  Time
--------------------------------------------------------------
    88%             60%           70%        70%       20 min
    60%             60%           70%         0%        5 min

Cell after growth: cubic P a = 10.35 (phase I)

Then ramp at 360 K/hr to 110 K

Cell metrically orthorhombic, but solution indicates monoclinic 
symmetry.

;
_exptl_crystal_size_max 3.20
_exptl_crystal_size_mid 0.44
_exptl_crystal_size_min 0.44
_refine_diff_density_max 0.165
_refine_diff_density_min -0.144
_refine_diff_density_rms 0.034
_refine_ls_extinction_method none
_refine_ls_goodness_of_fit_ref 1.052
_refine_ls_hydrogen_treatment riding
_refine_ls_matrix_type full
_refine_ls_number_parameters 129
_refine_ls_number_reflns 1386
_refine_ls_number_restraints 285
_refine_ls_restrained_S_all 1.061
_refine_ls_R_factor_all 0.0615
_refine_ls_R_factor_gt 0.0472
_refine_ls_shift/su_max 0.001
_refine_ls_shift/su_mean 0.000
_refine_ls_structure_factor_coef Fsqd
_refine_ls_weighting_details 'calc w=1/[\s^2^(Fo^2^)+(0.0723P)^2^+0.0918P] where P=(Fo^2^+2Fc^2^)/3'
_refine_ls_weighting_scheme calc
_refine_ls_wR_factor_gt 0.1172
_refine_ls_wR_factor_ref 0.1261
_reflns_number_gt 1148
_reflns_number_total 1386
_reflns_threshold_expression >2sigma(I)
_cod_data_source_file cg0705512-file002.cif
_cod_data_source_block ri6001
_cod_depositor_comments
;
The following automatic conversions were performed:

'_symmetry_cell_setting' value 'Monoclinic' changed to 'monoclinic'
according to /home/saulius/struct/CIF-dictionaries/cif_core.dic
dictionary named 'cif_core.dic' version 2.4.1 from
2010-06-29.

'_exptl_absorpt_correction_type' value 'Multiscan'
changed to 'multi-scan' according to
/home/saulius/struct/CIF-dictionaries/cif_core.dic dictionary named
'cif_core.dic' version 2.4.1 from 2010-06-29.

Automatic conversion script
Id: cif_fix_values 1715 2011-07-08 13:25:40Z adriana 
;
_cod_original_cell_volume 1064.0(13)
_cod_original_sg_symbol_H-M P21/c
_cod_database_code 4503126

loop_
_symmetry_equiv_pos_as_xyz
'x, y, z'
'-x, y+1/2, -z+1/2'
'-x, -y, -z'
'x, -y-1/2, z-1/2'

loop_
_atom_site_label
_atom_site_type_symbol
_atom_site_fract_x
_atom_site_fract_y
_atom_site_fract_z
_atom_site_U_iso_or_equiv
_atom_site_adp_type
_atom_site_occupancy
_atom_site_symmetry_multiplicity
_atom_site_calc_flag
_atom_site_refinement_flags
_atom_site_disorder_assembly
_atom_site_disorder_group
C1 C 0.6963(3) 0.9653(3) 0.1734(3) 0.0377(7) Uani 1 1 d D . .
H1 H 0.7461 1.0305 0.2166 0.045 Uiso 1 1 calc R . .
C2 C 0.5827(3) 0.9458(3) 0.2187(3) 0.0382(7) Uani 1 1 d D . .
H2 H 0.5534 0.9998 0.2912 0.046 Uiso 1 1 calc R . .
C3 C 0.4966(2) 0.8435(3) 0.1626(3) 0.0397(8) Uani 1 1 d D . .
H3A H 0.4302 0.8861 0.1074 0.048 Uiso 1 1 calc R . .
H3B H 0.4561 0.7970 0.2398 0.048 Uiso 1 1 calc R . .
C4 C 0.5648(2) 0.7458(3) 0.0743(3) 0.0334(7) Uani 1 1 d D . .
H4A H 0.6126 0.6849 0.1337 0.040 Uiso 1 1 calc R . .
H4B H 0.5036 0.6939 0.0207 0.040 Uiso 1 1 calc R . .
C5 C 0.6528(2) 0.8139(3) -0.0225(3) 0.0355(7) Uani 1 1 d D . .
H5A H 0.6051 0.8745 -0.0823 0.043 Uiso 1 1 calc R . .
H5B H 0.6942 0.7483 -0.0817 0.043 Uiso 1 1 calc R . .
C6 C 0.7510(2) 0.8900(3) 0.0572(3) 0.0413(8) Uani 1 1 d D . .
H6A H 0.8143 0.8283 0.0936 0.050 Uiso 1 1 calc R . .
H6B H 0.7937 0.9514 -0.0058 0.050 Uiso 1 1 calc R . .
C7 C 0.9934(6) 1.3229(7) 0.1488(7) 0.0411(16) Uani 0.769(16) 1 d PDU A 1
H7 H 1.0716 1.2856 0.1736 0.049 Uiso 0.769(16) 1 calc PR A 1
C8 C 0.9218(10) 1.2639(8) 0.0550(13) 0.0504(15) Uani 0.769(16) 1 d PDU A 1
H8 H 0.9562 1.1929 0.0047 0.060 Uiso 0.769(16) 1 calc PR A 1
C9 C 0.7895(6) 1.3040(7) 0.0251(7) 0.0425(16) Uani 0.769(16) 1 d PDU A 1
H9A H 0.7724 1.2925 -0.0742 0.051 Uiso 0.769(16) 1 calc PR A 1
H9B H 0.7320 1.2460 0.0762 0.051 Uiso 0.769(16) 1 calc PR A 1
C10 C 0.7640(6) 1.4431(7) 0.0640(7) 0.0323(14) Uani 0.769(16) 1 d PDU A 1
H10A H 0.7967 1.5016 -0.0084 0.039 Uiso 0.769(16) 1 calc PR A 1
H10B H 0.6726 1.4566 0.0696 0.039 Uiso 0.769(16) 1 calc PR A 1
C11 C 0.8220(5) 1.4788(6) 0.1976(7) 0.0358(13) Uani 0.769(16) 1 d PDU A 1
H11A H 0.8121 1.5743 0.2108 0.043 Uiso 0.769(16) 1 calc PR A 1
H11B H 0.7746 1.4348 0.2715 0.043 Uiso 0.769(16) 1 calc PR A 1
C12 C 0.9517(6) 1.4473(8) 0.2152(9) 0.0407(15) Uani 0.769(16) 1 d PDU A 1
H12A H 0.9698 1.4415 0.3149 0.049 Uiso 0.769(16) 1 calc PR A 1
H12B H 1.0021 1.5202 0.1778 0.049 Uiso 0.769(16) 1 calc PR A 1
C7' C 0.914(4) 1.243(3) 0.055(4) 0.0504(15) Uani 0.231(16) 1 d PDU A 2
H7' H 0.9408 1.1626 0.0147 0.060 Uiso 0.231(16) 1 calc PR A 2
C8' C 0.820(2) 1.307(3) -0.001(2) 0.0425(16) Uani 0.231(16) 1 d PDU A 2
H8' H 0.7697 1.2639 -0.0684 0.051 Uiso 0.231(16) 1 calc PR A 2
C9' C 0.788(2) 1.445(3) 0.036(2) 0.0323(14) Uani 0.231(16) 1 d PDU A 2
H9'1 H 0.8103 1.5025 -0.0421 0.039 Uiso 0.231(16) 1 calc PR A 2
H9'2 H 0.6959 1.4511 0.0477 0.039 Uiso 0.231(16) 1 calc PR A 2
C10' C 0.8491(19) 1.495(2) 0.162(2) 0.0358(13) Uani 0.231(16) 1 d PDU A 2
H10C H 0.8599 1.5908 0.1519 0.043 Uiso 0.231(16) 1 calc PR A 2
H10D H 0.7925 1.4799 0.2402 0.043 Uiso 0.231(16) 1 calc PR A 2
C11' C 0.971(2) 1.437(2) 0.195(3) 0.0407(15) Uani 0.231(16) 1 d PDU A 2
H11C H 0.9927 1.4605 0.2906 0.049 Uiso 0.231(16) 1 calc PR A 2
H11D H 1.0346 1.4779 0.1346 0.049 Uiso 0.231(16) 1 calc PR A 2
C12' C 0.980(2) 1.293(2) 0.180(3) 0.0411(16) Uani 0.231(16) 1 d PDU A 2
H12C H 0.9437 1.2514 0.2623 0.049 Uiso 0.231(16) 1 calc PR A 2
H12D H 1.0692 1.2680 0.1755 0.049 Uiso 0.231(16) 1 calc PR A 2

loop_
_atom_site_aniso_label
_atom_site_aniso_U_11
_atom_site_aniso_U_22
_atom_site_aniso_U_33
_atom_site_aniso_U_23
_atom_site_aniso_U_13
_atom_site_aniso_U_12
C1 0.0507(19) 0.0294(17) 0.0328(16) 0.0003(13) -0.0098(14) -0.0053(14)
C2 0.054(2) 0.0274(16) 0.0333(14) -0.0041(13) -0.0029(14) 0.0083(15)
C3 0.0375(16) 0.0391(18) 0.0426(17) 0.0019(14) 0.0010(14) 0.0064(14)
C4 0.0352(14) 0.0276(16) 0.0373(15) 0.0014(13) -0.0059(13) 0.0005(13)
C5 0.0434(17) 0.0342(17) 0.0290(14) -0.0025(13) -0.0022(13) 0.0012(13)
C6 0.0424(17) 0.0463(19) 0.0351(15) 0.0035(14) -0.0035(14) -0.0067(15)
C7 0.039(2) 0.035(4) 0.050(4) 0.002(2) 0.000(2) 0.010(2)
C8 0.051(2) 0.029(3) 0.071(2) -0.015(3) -0.0051(19) 0.006(3)
C9 0.043(3) 0.040(2) 0.044(3) -0.011(2) 0.002(3) 0.004(2)
C10 0.026(3) 0.0371(17) 0.033(3) -0.001(2) 0.004(2) 0.003(2)
C11 0.038(3) 0.037(2) 0.033(3) -0.005(2) 0.006(2) 0.0022(18)
C12 0.040(3) 0.045(2) 0.037(3) -0.0090(18) -0.001(2) 0.0091(19)
C7' 0.051(2) 0.029(3) 0.071(2) -0.015(3) -0.0051(19) 0.006(3)
C8' 0.043(3) 0.040(2) 0.044(3) -0.011(2) 0.002(3) 0.004(2)
C9' 0.026(3) 0.0371(17) 0.033(3) -0.001(2) 0.004(2) 0.003(2)
C10' 0.038(3) 0.037(2) 0.033(3) -0.005(2) 0.006(2) 0.0022(18)
C11' 0.040(3) 0.045(2) 0.037(3) -0.0090(18) -0.001(2) 0.0091(19)
C12' 0.039(2) 0.035(4) 0.050(4) 0.002(2) 0.000(2) 0.010(2)

loop_
_atom_type_symbol
_atom_type_description
_atom_type_scat_dispersion_real
_atom_type_scat_dispersion_imag
_atom_type_scat_source
C C 0.0033 0.0016 'International Tables Vol C Tables 4.2.6.8 and 6.1.1.4'
H H 0.0000 0.0000 'International Tables Vol C Tables 4.2.6.8 and 6.1.1.4'

loop_
_geom_angle_atom_site_label_1
_geom_angle_atom_site_label_2
_geom_angle_atom_site_label_3
_geom_angle
C2 C1 C6 123.1(2)
C1 C2 C3 123.7(2)
C2 C3 C4 111.8(2)
C5 C4 C3 110.9(2)
C4 C5 C6 110.5(2)
C1 C6 C5 112.3(2)
C8 C7 C12 120.6(4)
C7 C8 C9 123.2(5)
C10 C9 C8 112.5(4)
C11 C10 C9 112.3(4)
C12 C11 C10 116.8(3)
C11 C12 C7 115.4(4)
C8' C7' C12' 121.3(10)
C7' C8' C9' 123.1(10)
C10' C9' C8' 115.1(10)
C11' C10' C9' 115.8(10)
C10' C11' C12' 115.8(11)
C11' C12' C7' 113.1(11)

loop_
_geom_bond_atom_site_label_1
_geom_bond_atom_site_label_2
_geom_bond_distance
C1 C2 1.310(4)
C1 C6 1.489(4)
C2 C3 1.495(3)
C3 C4 1.508(3)
C4 C5 1.505(4)
C5 C6 1.518(3)
C7 C8 1.333(6)
C7 C12 1.494(5)
C8 C9 1.502(7)
C9 C10 1.495(5)
C10 C11 1.484(5)
C11 C12 1.434(5)
C7' C8' 1.324(9)
C7' C12' 1.497(8)
C8' C9' 1.492(8)
C9' C10' 1.480(8)
C10' C11' 1.467(9)
C11' C12' 1.481(8)
